data_7034743
loop_
_publ_author_name
'Zhou, Xue-Quan'
'Sun, Qian'
'Jiang, Lin'
'Li, Si-Tong'
'Gu, Wen'
'Tian, Jin-Lei'
'Liu, Xin'
'Yan, Shi-Ping'

_publ_section_title
;
 Synthesis, characterization, DNA/BSA interactions and anticancer activity
 of achiral and chiral copper complexes.
;
_journal_issue 20
_journal_name_full 'Dalton transactions (Cambridge, England : 2003)'
_journal_page_first 9516
_journal_page_last 9527
_journal_paper_doi 10.1039/c5dt00931f
_journal_volume 44
_journal_year 2015
_chemical_absolute_configuration R
_chemical_formula_sum 'C29 H30 Cu F6 N3 O2 P'
_chemical_formula_weight 661.07
_chemical_name_systematic
; 
 ? 
;
_space_group_IT_number 19
_symmetry_cell_setting orthorhombic
_symmetry_space_group_name_Hall 'P 2ac 2ab'
_symmetry_space_group_name_H-M 'P 21 21 21'
_atom_sites_solution_hydrogens geom
_atom_sites_solution_primary direct
_atom_sites_solution_secondary difmap
_audit_creation_method SHELXL-97
_audit_update_record
;
2014-07-12 deposited with the CCDC.
2015-04-07 downloaded from the CCDC.
;
_cell_angle_alpha 90.00
_cell_angle_beta 90.00
_cell_angle_gamma 90.00
_cell_formula_units_Z 4
_cell_length_a 12.0797(2)
_cell_length_b 14.2249(3)
_cell_length_c 17.4935(3)
_cell_measurement_reflns_used 4313
_cell_measurement_temperature 113(2)
_cell_measurement_theta_max 28.3573
_cell_measurement_theta_min 3.2059
_cell_volume 3005.95(10)
_computing_structure_refinement 'SHELXL-97 (Sheldrick, 1997)'
_computing_structure_solution 'SHELXS-97 (Sheldrick, 1990)'
_diffrn_ambient_temperature 113(2)
_diffrn_measured_fraction_theta_full 0.997
_diffrn_measured_fraction_theta_max 0.997
_diffrn_radiation_monochromator graphite
_diffrn_radiation_source 'fine-focus sealed tube'
_diffrn_radiation_type MoK\a
_diffrn_radiation_wavelength 0.71073
_diffrn_reflns_av_R_equivalents 0.0169
_diffrn_reflns_av_sigmaI/netI 0.0290
_diffrn_reflns_limit_h_max 7
_diffrn_reflns_limit_h_min -14
_diffrn_reflns_limit_k_max 14
_diffrn_reflns_limit_k_min -16
_diffrn_reflns_limit_l_max 10
_diffrn_reflns_limit_l_min -20
_diffrn_reflns_number 7880
_diffrn_reflns_theta_full 25.00
_diffrn_reflns_theta_max 25.00
_diffrn_reflns_theta_min 3.21
_exptl_absorpt_coefficient_mu 0.848
_exptl_absorpt_correction_T_max 1.000
_exptl_absorpt_correction_T_min 0.841
_exptl_absorpt_correction_type multi-scan
_exptl_absorpt_process_details CrystalClear
_exptl_crystal_colour blue
_exptl_crystal_density_diffrn 1.461
_exptl_crystal_density_method 'not measured'
_exptl_crystal_description Prism
_exptl_crystal_F_000 1356
_exptl_crystal_size_max 0.20
_exptl_crystal_size_mid 0.20
_exptl_crystal_size_min 0.20
_refine_diff_density_max 0.467
_refine_diff_density_min -0.292
_refine_diff_density_rms 0.045
_refine_ls_abs_structure_details 'Flack H D (1983), Acta Cryst. A39, 876-881'
_refine_ls_abs_structure_Flack -0.014(16)
_refine_ls_extinction_method none
_refine_ls_goodness_of_fit_ref 0.760
_refine_ls_hydrogen_treatment mixed
_refine_ls_matrix_type full
_refine_ls_number_parameters 382
_refine_ls_number_reflns 4809
_refine_ls_number_restraints 0
_refine_ls_restrained_S_all 0.760
_refine_ls_R_factor_all 0.0428
_refine_ls_R_factor_gt 0.0389
_refine_ls_shift/su_max 0.015
_refine_ls_shift/su_mean 0.002
_refine_ls_structure_factor_coef Fsqd
_refine_ls_weighting_details 'calc w=1/[\s^2^(Fo^2^)+(0.0931P)^2^+2.3948P] where P=(Fo^2^+2Fc^2^)/3'
_refine_ls_weighting_scheme calc
_refine_ls_wR_factor_gt 0.1071
_refine_ls_wR_factor_ref 0.1129
_reflns_number_gt 4445
_reflns_number_total 4809
_reflns_threshold_expression >2sigma(I)
_cod_data_source_file c5dt00931f2.cif
_cod_data_source_block 0430-ysp-zhou-1
_cod_depositor_comments
;
The following automatic conversions were performed:

'_symmetry_cell_setting' value 'Orthorhombic' changed to
'orthorhombic' according to
/usr/data/users/saulius/crontab/automatic-downloads/rss-feeds/RSC/lib/dictionaries/cif_core.dic
dictionary named 'cif_core.dic' version 2.4.2 from 2011-04-26.

'_exptl_absorpt_correction_type' value 'Multi-scan' changed to
'multi-scan' according to
/usr/data/users/saulius/crontab/automatic-downloads/rss-feeds/RSC/lib/dictionaries/cif_core.dic
dictionary named 'cif_core.dic' version 2.4.2 from 2011-04-26.

Automatic conversion script
Id: cif_fix_values 3143 2015-03-26 13:38:13Z robertas 

 Adding full bibliography for 7034739--7034744.cif.
;
_cod_original_sg_symbol_H-M P212121
_cod_database_code 7034743

loop_
_symmetry_equiv_pos_as_xyz
'x, y, z'
'-x+1/2, -y, z+1/2'
'x+1/2, -y+1/2, -z'
'-x, y+1/2, -z+1/2'

loop_
_atom_site_label
_atom_site_type_symbol
_atom_site_fract_x
_atom_site_fract_y
_atom_site_fract_z
_atom_site_U_iso_or_equiv
_atom_site_adp_type
_atom_site_occupancy
_atom_site_symmetry_multiplicity
_atom_site_calc_flag
_atom_site_refinement_flags
Cu1 Cu 0.38531(3) 0.84888(3) 0.80666(2) 0.04873(14) Uani 1 1 d .
N1 N 0.3296(3) 0.9748(2) 0.77569(17) 0.0476(7) Uani 1 1 d .
N2 N 0.2239(3) 0.8063(2) 0.77729(18) 0.0486(7) Uani 1 1 d .
N3 N 0.4084(3) 0.7907(2) 0.6896(2) 0.0601(8) Uani 1 1 d .
O1 O 0.5259(2) 0.89651(19) 0.84237(16) 0.0582(6) Uani 1 1 d .
O2 O 0.4079(2) 0.72709(19) 0.85192(18) 0.0666(8) Uani 1 1 d .
C6 C 0.4900(4) 0.8034(4) 0.6387(3) 0.0731(12) Uani 1 1 d .
H6 H 0.5430 0.8495 0.6477 0.088 Uiso 1 1 calc R
C7 C 0.4971(6) 0.7495(5) 0.5733(3) 0.0953(18) Uani 1 1 d .
H7 H 0.5555 0.7577 0.5392 0.114 Uiso 1 1 calc R
C8 C 0.4173(7) 0.6844(5) 0.5596(4) 0.115(3) Uani 1 1 d .
H8 H 0.4217 0.6466 0.5163 0.138 Uiso 1 1 calc R
C9 C 0.3315(5) 0.6742(4) 0.6085(3) 0.0893(17) Uani 1 1 d .
H9 H 0.2743 0.6326 0.5976 0.107 Uiso 1 1 calc R
C10 C 0.3305(4) 0.7275(3) 0.6757(2) 0.0627(11) Uani 1 1 d .
C11 C 0.2401(4) 0.7174(3) 0.7341(3) 0.0631(11) Uani 1 1 d .
H11A H 0.1716 0.7004 0.7088 0.076 Uiso 1 1 calc R
H11B H 0.2590 0.6673 0.7695 0.076 Uiso 1 1 calc R
C12 C 0.1807(3) 0.8805(2) 0.7250(2) 0.0488(8) Uani 1 1 d .
H12A H 0.1008 0.8841 0.7300 0.059 Uiso 1 1 calc R
H12B H 0.1975 0.8634 0.6725 0.059 Uiso 1 1 calc R
C13 C 0.2299(3) 0.9750(2) 0.74202(19) 0.0466(8) Uani 1 1 d .
C14 C 0.1781(4) 1.0575(3) 0.7220(3) 0.0613(10) Uani 1 1 d .
H14 H 0.1087 1.0565 0.6989 0.074 Uiso 1 1 calc R
C15 C 0.2304(4) 1.1412(3) 0.7365(3) 0.0777(13) Uani 1 1 d .
H15 H 0.1963 1.1976 0.7236 0.093 Uiso 1 1 calc R
C16 C 0.3323(4) 1.1417(3) 0.7699(3) 0.0798(13) Uani 1 1 d .
H16 H 0.3690 1.1980 0.7790 0.096 Uiso 1 1 calc R
C17 C 0.3798(4) 1.0570(3) 0.7898(2) 0.0627(10) Uani 1 1 d .
H17 H 0.4486 1.0570 0.8136 0.075 Uiso 1 1 calc R
C18 C 0.1509(3) 0.7917(3) 0.8469(3) 0.0597(10) Uani 1 1 d .
H18 H 0.1947 0.7562 0.8841 0.072 Uiso 1 1 calc R
C19 C 0.0464(4) 0.7332(4) 0.8300(4) 0.0879(16) Uani 1 1 d .
H19A H 0.0675 0.6705 0.8158 0.132 Uiso 1 1 calc R
H19B H 0.0058 0.7617 0.7889 0.132 Uiso 1 1 calc R
H19C H 0.0007 0.7309 0.8748 0.132 Uiso 1 1 calc R
C20 C 0.1238(4) 0.8865(3) 0.8836(2) 0.0599(9) Uani 1 1 d .
C21 C 0.0278(4) 0.9332(4) 0.8641(3) 0.0724(12) Uani 1 1 d .
H21 H -0.0250 0.9020 0.8349 0.087 Uiso 1 1 calc R
C22 C 0.0074(5) 1.0247(4) 0.8864(3) 0.0903(16) Uani 1 1 d .
H22 H -0.0594 1.0532 0.8737 0.108 Uiso 1 1 calc R
C23 C 0.0831(5) 1.0726(4) 0.9262(3) 0.0885(16) Uani 1 1 d .
H23 H 0.0709 1.1357 0.9371 0.106 Uiso 1 1 calc R
C24 C 0.1807(4) 1.0297(4) 0.9519(2) 0.0719(12) Uani 1 1 d .
C25 C 0.2588(6) 1.0771(5) 0.9974(3) 0.0924(17) Uani 1 1 d .
H25 H 0.2464 1.1398 1.0100 0.111 Uiso 1 1 calc R
C26 C 0.3520(5) 1.0341(5) 1.0237(3) 0.0963(19) Uani 1 1 d .
H26 H 0.4034 1.0673 1.0526 0.116 Uiso 1 1 calc R
C27 C 0.3693(4) 0.9395(5) 1.0066(2) 0.0847(15) Uani 1 1 d .
H27 H 0.4315 0.9095 1.0262 0.102 Uiso 1 1 calc R
C28 C 0.2974(4) 0.8894(4) 0.9619(2) 0.0665(11) Uani 1 1 d .
H28 H 0.3118 0.8266 0.9509 0.080 Uiso 1 1 calc R
C29 C 0.2003(3) 0.9333(3) 0.9321(2) 0.0603(10) Uani 1 1 d .
C4AA C 0.4936(4) 0.7008(3) 0.8883(2) 0.0654(11) Uani 1 1 d .
C1BA C 0.6986(4) 0.9039(4) 0.9039(4) 0.0861(15) Uani 1 1 d .
H1B1 H 0.6849 0.9400 0.9492 0.129 Uiso 1 1 calc R
H1B2 H 0.7197 0.9451 0.8630 0.129 Uiso 1 1 calc R
H1B3 H 0.7572 0.8598 0.9135 0.129 Uiso 1 1 calc R
C2BA C 0.5944(3) 0.8510(3) 0.8817(2) 0.0607(9) Uani 1 1 d .
C3CA C 0.5828(4) 0.7588(3) 0.9045(3) 0.0732(13) Uani 1 1 d .
H3CA H 0.6399 0.7331 0.9334 0.088 Uiso 1 1 calc R
C5DA C 0.4935(5) 0.5991(4) 0.9126(4) 0.099(2) Uani 1 1 d .
H5D1 H 0.4752 0.5601 0.8697 0.148 Uiso 1 1 calc R
H5D2 H 0.4397 0.5900 0.9524 0.148 Uiso 1 1 calc R
H5D3 H 0.5655 0.5823 0.9314 0.148 Uiso 1 1 calc R
F1 F 0.1452(8) 0.4929(6) 0.9106(4) 0.251(4) Uani 1 1 d .
F2 F 0.1105(5) 0.4907(3) 0.7863(3) 0.161(2) Uani 1 1 d .
F3 F 0.0737(4) 0.3666(5) 0.8631(3) 0.180(2) Uani 1 1 d .
F4 F 0.2015(7) 0.3622(3) 0.7785(3) 0.192(3) Uani 1 1 d .
F5 F 0.2440(4) 0.3697(5) 0.9023(3) 0.179(2) Uani 1 1 d .
F6 F 0.2794(5) 0.4878(5) 0.8246(5) 0.215(3) Uani 1 1 d .
P P 0.17776(11) 0.42891(10) 0.84500(8) 0.0735(3) Uani 1 1 d .

loop_
_atom_site_aniso_label
_atom_site_aniso_U_11
_atom_site_aniso_U_22
_atom_site_aniso_U_33
_atom_site_aniso_U_23
_atom_site_aniso_U_13
_atom_site_aniso_U_12
Cu1 0.0442(2) 0.0445(2) 0.0575(2) 0.0055(2) -0.01237(19) -0.00205(19)
N1 0.0498(16) 0.0421(15) 0.0508(15) 0.0030(12) -0.0068(13) -0.0054(13)
N2 0.0498(16) 0.0374(13) 0.0587(16) 0.0023(13) -0.0085(14) -0.0027(13)
N3 0.0581(19) 0.0542(17) 0.0680(19) -0.0028(16) -0.0074(18) 0.0104(15)
O1 0.0451(13) 0.0593(15) 0.0700(16) 0.0034(13) -0.0099(13) -0.0030(13)
O2 0.0615(17) 0.0545(15) 0.0839(19) 0.0159(14) -0.0227(16) -0.0006(14)
C6 0.070(3) 0.077(3) 0.073(3) 0.005(2) 0.002(2) 0.019(2)
C7 0.102(4) 0.114(4) 0.070(3) 0.001(3) 0.003(3) 0.038(4)
C8 0.141(6) 0.128(5) 0.076(3) -0.042(4) -0.021(4) 0.058(5)
C9 0.098(4) 0.074(3) 0.096(4) -0.038(3) -0.023(3) 0.022(3)
C10 0.071(3) 0.0445(19) 0.073(3) -0.0059(18) -0.021(2) 0.0163(19)
C11 0.065(2) 0.0397(19) 0.084(3) -0.0026(19) -0.020(2) -0.0034(19)
C12 0.0467(18) 0.0446(18) 0.0550(18) 0.0003(15) -0.0107(16) 0.0006(16)
C13 0.0498(19) 0.0454(19) 0.0445(18) 0.0010(15) -0.0045(15) 0.0036(16)
C14 0.058(2) 0.048(2) 0.078(3) 0.0042(19) -0.017(2) 0.0043(19)
C15 0.082(3) 0.044(2) 0.107(3) 0.002(2) -0.020(3) 0.004(2)
C16 0.086(3) 0.043(2) 0.111(3) 0.002(2) -0.025(3) -0.013(2)
C17 0.064(2) 0.0482(18) 0.076(2) 0.0026(17) -0.017(2) -0.014(2)
C18 0.047(2) 0.057(2) 0.074(2) 0.018(2) -0.0089(19) -0.0069(18)
C19 0.062(3) 0.074(3) 0.128(5) 0.010(3) -0.002(3) -0.023(2)
C20 0.054(2) 0.067(2) 0.059(2) 0.0101(18) 0.0044(19) 0.002(2)
C21 0.055(2) 0.092(3) 0.070(3) 0.005(2) -0.001(2) 0.005(2)
C22 0.084(3) 0.106(4) 0.081(3) -0.011(3) 0.004(3) 0.033(3)
C23 0.099(4) 0.086(3) 0.081(3) -0.010(3) 0.018(3) 0.020(3)
C24 0.079(3) 0.086(3) 0.051(2) -0.006(2) 0.015(2) -0.011(3)
C25 0.101(4) 0.096(4) 0.080(3) -0.027(3) 0.016(3) -0.012(4)
C26 0.088(4) 0.132(5) 0.068(3) -0.027(3) 0.005(3) -0.034(4)
C27 0.061(3) 0.139(5) 0.054(2) -0.002(3) 0.000(2) -0.001(3)
C28 0.062(2) 0.087(3) 0.051(2) 0.008(2) 0.0026(19) -0.003(2)
C29 0.054(2) 0.080(3) 0.0471(19) 0.0062(19) 0.0109(17) -0.002(2)
C4AA 0.069(3) 0.064(2) 0.063(2) 0.005(2) -0.027(2) 0.005(2)
C1BA 0.056(3) 0.086(3) 0.117(4) -0.010(3) -0.024(3) -0.006(3)
C2BA 0.0472(19) 0.075(2) 0.060(2) -0.012(2) -0.0126(17) 0.004(2)
C3CA 0.063(3) 0.074(3) 0.083(3) 0.003(2) -0.031(2) 0.011(2)
C5DA 0.107(4) 0.069(3) 0.119(4) 0.032(3) -0.052(4) -0.006(3)
F1 0.333(11) 0.269(8) 0.151(4) -0.107(5) -0.024(6) 0.103(8)
F2 0.196(5) 0.118(3) 0.168(4) -0.003(3) -0.090(4) 0.044(3)
F3 0.105(3) 0.258(7) 0.177(4) 0.041(5) -0.008(3) -0.056(4)
F4 0.336(9) 0.099(3) 0.140(3) -0.021(3) 0.070(5) 0.040(4)
F5 0.116(3) 0.240(6) 0.180(4) 0.102(5) -0.026(3) 0.036(4)
F6 0.155(5) 0.223(6) 0.267(7) 0.095(6) -0.061(5) -0.107(5)
P 0.0598(7) 0.0826(8) 0.0783(7) -0.0068(7) -0.0076(6) 0.0082(6)

loop_
_atom_type_symbol
_atom_type_description
_atom_type_scat_dispersion_real
_atom_type_scat_dispersion_imag
_atom_type_scat_source
C C 0.0033 0.0016 'International Tables Vol C Tables 4.2.6.8 and 6.1.1.4'
H H 0.0000 0.0000 'International Tables Vol C Tables 4.2.6.8 and 6.1.1.4'
O O 0.0106 0.0060 'International Tables Vol C Tables 4.2.6.8 and 6.1.1.4'
Cu Cu 0.3201 1.2651 'International Tables Vol C Tables 4.2.6.8 and 6.1.1.4'
P P 0.1023 0.0942 'International Tables Vol C Tables 4.2.6.8 and 6.1.1.4'
F F 0.0171 0.0103 'International Tables Vol C Tables 4.2.6.8 and 6.1.1.4'
N N 0.0061 0.0033 'International Tables Vol C Tables 4.2.6.8 and 6.1.1.4'

loop_
_geom_angle_atom_site_label_1
_geom_angle_atom_site_label_2
_geom_angle_atom_site_label_3
_geom_angle
O2 Cu1 O1 93.34(12)
O2 Cu1 N1 166.15(13)
O1 Cu1 N1 94.01(12)
O2 Cu1 N2 88.43(12)
O1 Cu1 N2 173.59(12)
N1 Cu1 N2 83.05(12)
O2 Cu1 N3 91.50(13)
O1 Cu1 N3 108.52(12)
N1 Cu1 N3 97.26(12)
N2 Cu1 N3 77.56(12)
C17 N1 C13 119.0(3)
C17 N1 Cu1 125.6(3)
C13 N1 Cu1 115.2(2)
C11 N2 C12 109.7(3)
C11 N2 C18 111.6(3)
C12 N2 C18 112.7(3)
C11 N2 Cu1 104.3(2)
C12 N2 Cu1 105.7(2)
C18 N2 Cu1 112.4(2)
C10 N3 C6 119.5(4)
C10 N3 Cu1 109.4(3)
C6 N3 Cu1 130.8(3)
C2BA O1 Cu1 125.1(3)
C4AA O2 Cu1 125.8(3)
N3 C6 C7 121.4(6)
C8 C7 C6 118.7(6)
C9 C8 C7 120.4(5)
C8 C9 C10 118.7(6)
N3 C10 C9 121.1(5)
N3 C10 C11 117.1(4)
C9 C10 C11 121.8(5)
N2 C11 C10 111.1(3)
N2 C12 C13 111.9(3)
N1 C13 C14 121.5(3)
N1 C13 C12 116.2(3)
C14 C13 C12 122.2(3)
C15 C14 C13 118.9(4)
C16 C15 C14 120.0(4)
C15 C16 C17 118.7(4)
N1 C17 C16 121.8(4)
N2 C18 C20 109.9(3)
N2 C18 C19 113.3(4)
C20 C18 C19 112.4(4)
C21 C20 C29 118.0(4)
C21 C20 C18 120.1(4)
C29 C20 C18 121.6(4)
C20 C21 C22 122.3(5)
C23 C22 C21 120.4(5)
C22 C23 C24 121.4(5)
C25 C24 C23 122.4(6)
C25 C24 C29 119.0(5)
C23 C24 C29 118.5(5)
C26 C25 C24 122.0(6)
C25 C26 C27 119.1(5)
C28 C27 C26 122.0(6)
C27 C28 C29 120.1(5)
C20 C29 C28 123.2(4)
C20 C29 C24 119.0(4)
C28 C29 C24 117.8(4)
O2 C4AA C3CA 124.1(4)
O2 C4AA C5DA 115.0(4)
C3CA C4AA C5DA 120.9(4)
O1 C2BA C3CA 125.6(4)
O1 C2BA C1BA 115.6(4)
C3CA C2BA C1BA 118.8(4)
C2BA C3CA C4AA 125.9(4)
F1 P F4 175.7(5)
F1 P F6 93.2(5)
F4 P F6 90.6(4)
F1 P F5 88.3(4)
F4 P F5 93.3(3)
F6 P F5 92.0(3)
F1 P F3 88.8(5)
F4 P F3 87.3(4)
F6 P F3 177.9(4)
F5 P F3 88.6(3)
F1 P F2 91.4(4)
F4 P F2 87.0(3)
F6 P F2 87.5(3)
F5 P F2 179.4(4)
F3 P F2 91.9(3)

loop_
_geom_bond_atom_site_label_1
_geom_bond_atom_site_label_2
_geom_bond_distance
Cu1 O2 1.924(3)
Cu1 O1 1.932(3)
Cu1 N1 1.989(3)
Cu1 N2 2.106(3)
Cu1 N3 2.226(4)
N1 C17 1.341(5)
N1 C13 1.340(5)
N2 C11 1.486(5)
N2 C12 1.492(4)
N2 C18 1.517(5)
N3 C10 1.324(5)
N3 C6 1.341(6)
O1 C2BA 1.256(5)
O2 C4AA 1.272(5)
C6 C7 1.380(8)
C7 C8 1.359(10)
C8 C9 1.351(10)
C9 C10 1.399(6)
C10 C11 1.503(7)
C12 C13 1.500(5)
C13 C14 1.375(5)
C14 C15 1.372(6)
C15 C16 1.361(7)
C16 C17 1.379(6)
C18 C20 1.529(6)
C18 C19 1.541(6)
C20 C21 1.378(6)
C20 C29 1.420(6)
C21 C22 1.382(8)
C22 C23 1.336(8)
C23 C24 1.401(8)
C24 C25 1.407(8)
C24 C29 1.434(7)
C25 C26 1.362(9)
C26 C27 1.394(9)
C27 C28 1.369(7)
C28 C29 1.427(6)
C4AA C3CA 1.386(7)
C4AA C5DA 1.509(6)
C1BA C2BA 1.517(6)
C2BA C3CA 1.378(7)
F1 P 1.517(5)
F2 P 1.578(4)
F3 P 1.570(5)
F4 P 1.528(4)
F5 P 1.534(4)
F6 P 1.529(5)
